data_4326303
loop_
_publ_author_name
'Jes\'us Ferrando-Soria'
'Jorge Pas\'an'
'Catalina Ruiz-P\'erez'
'Yves Journaux'
'Miguel Julve'
'Francesc Lloret'
'Joan Cano'
'Emilio Pardo'

_publ_contact_author_address
;Laboratorio de Rayos X y Materiales Moleculares
 Dpto. F\'isica Fundamental II. Facultad de F\'isica
 Universidad de La Laguna
 E-38204. La Laguna. Tenerife
 Spain
;
_publ_contact_author_email caruiz@ull.es
_publ_contact_author_fax +34922318320
_publ_contact_author_name 'Professor Catalina Ruiz-P\'erez'
_publ_contact_author_phone +34922318300
_publ_section_title
;
 Spin Control in Oxamato-Based Manganese(II)-Copper(II) Coordination
 Polymers with Brick-Wall Layer Architectures
;
_journal_name_full 'Inorganic Chemistry'
_journal_page_first 8694
_journal_page_last 8696
_journal_paper_doi 10.1021/ic201437u
_journal_volume 50
_journal_year 2011
_chemical_formula_moiety 'Cu, Mn, (C14 H12 N2 O6), 7(H2 O)'
_chemical_formula_sum 'C14 H26 Cu Mn N2 O13'
_chemical_formula_weight 548.85
_chemical_name_systematic
;
 ?
;
_space_group_IT_number 14
_symmetry_cell_setting monoclinic
_symmetry_space_group_name_Hall '-P 2yn'
_symmetry_space_group_name_H-M 'P 1 21/n 1'
_atom_sites_solution_hydrogens geom
_atom_sites_solution_primary direct
_atom_sites_solution_secondary difmap
_audit_creation_method SHELXL-97
_cell_angle_alpha 90.00
_cell_angle_beta 98.4010(10)
_cell_angle_gamma 90.00
_cell_formula_units_Z 4
_cell_length_a 9.1111(11)
_cell_length_b 11.5682(9)
_cell_length_c 19.8771(11)
_cell_measurement_temperature 100(2)
_cell_volume 2072.5(3)
_computing_cell_refinement 'HKL2000 (Otwinowski & Minor, 1997)'
_computing_data_collection 'MxCube (ESRF, 2006)'
_computing_data_reduction 'HKL2000 (Otwinowski & Minor, 1997)'
_computing_molecular_graphics 'Ortep-3 for Windows (Farrugia, 1997)'
_computing_publication_material 'WinGX publication routines (Farrugia, 1999)'
_computing_structure_refinement 'SHELXL-97 (Sheldrick, 1997)'
_computing_structure_solution 'SHELXS-97 (Sheldrick, 1997)'
_diffrn_ambient_temperature 100(2)
_diffrn_detector 'CCD plate'
_diffrn_detector_area_resol_mean 9.6
_diffrn_measured_fraction_theta_full 0.947
_diffrn_measured_fraction_theta_max 0.947
_diffrn_measurement_device_type 'Single-axis HUBER diffractometer'
_diffrn_measurement_method 'CCD rotation images, thick slices'
_diffrn_radiation_detector 'ADSC Q210r CCD (binned mode)'
_diffrn_radiation_monochromator 'Si 111'
_diffrn_radiation_wavelength 0.72930
_diffrn_reflns_av_R_equivalents 0.0464
_diffrn_reflns_av_sigmaI/netI 0.0377
_diffrn_reflns_limit_h_max 11
_diffrn_reflns_limit_h_min -11
_diffrn_reflns_limit_k_max 14
_diffrn_reflns_limit_k_min -14
_diffrn_reflns_limit_l_max 25
_diffrn_reflns_limit_l_min -25
_diffrn_reflns_number 16479
_diffrn_reflns_theta_full 27.87
_diffrn_reflns_theta_max 27.87
_diffrn_reflns_theta_min 4.19
_diffrn_source synchrotron
_diffrn_source_type 'ESRF-CRG BM16'
_exptl_absorpt_coefficient_mu 1.825
_exptl_absorpt_correction_type none
_exptl_crystal_colour green
_exptl_crystal_density_diffrn 1.759
_exptl_crystal_description prism
_exptl_crystal_F_000 1128
_exptl_crystal_size_max 0.15
_exptl_crystal_size_mid 0.12
_exptl_crystal_size_min 0.12
_refine_diff_density_max 0.522
_refine_diff_density_min -0.805
_refine_diff_density_rms 0.086
_refine_ls_extinction_coef 0.020(2)
_refine_ls_extinction_expression Fc^*^=kFc[1+0.001xFc^2^\l^3^/sin(2\q)]^-1/4^
_refine_ls_extinction_method SHELXL
_refine_ls_goodness_of_fit_ref 1.066
_refine_ls_hydrogen_treatment mixed
_refine_ls_matrix_type full
_refine_ls_number_parameters 335
_refine_ls_number_reflns 4322
_refine_ls_number_restraints 0
_refine_ls_restrained_S_all 1.066
_refine_ls_R_factor_all 0.0315
_refine_ls_R_factor_gt 0.0312
_refine_ls_shift/su_max 0.002
_refine_ls_shift/su_mean 0.000
_refine_ls_structure_factor_coef Fsqd
_refine_ls_weighting_details 'calc w=1/[\s^2^(Fo^2^)+(0.0439P)^2^+2.3677P] where P=(Fo^2^+2Fc^2^)/3'
_refine_ls_weighting_scheme calc
_refine_ls_wR_factor_gt 0.0860
_refine_ls_wR_factor_ref 0.0862
_reflns_number_gt 4251
_reflns_number_total 4322
_reflns_threshold_expression >2sigma(I)
_cod_data_source_file ic201437u_si_002.cif
_cod_data_source_block compound2
_cod_database_code 4326303

loop_
_symmetry_equiv_pos_as_xyz
'x, y, z'
'-x+1/2, y+1/2, -z+1/2'
'-x, -y, -z'
'x-1/2, -y-1/2, z-1/2'

loop_
_atom_site_label
_atom_site_type_symbol
_atom_site_fract_x
_atom_site_fract_y
_atom_site_fract_z
_atom_site_U_iso_or_equiv
_atom_site_adp_type
_atom_site_occupancy
_atom_site_symmetry_multiplicity
_atom_site_calc_flag
_atom_site_refinement_flags
C1 C 0.36324(19) 0.25258(13) 0.05858(9) 0.0042(3) Uani 1 1 d .
C2 C 0.46320(18) 0.32440(14) 0.01837(8) 0.0045(3) Uani 1 1 d .
C3 C -0.08722(18) -0.14630(14) 0.19302(8) 0.0046(3) Uani 1 1 d .
C4 C -0.18647(19) -0.24085(14) 0.21596(9) 0.0048(3) Uani 1 1 d .
C5 C 0.17325(18) 0.11284(14) 0.05297(8) 0.0041(3) Uani 1 1 d .
C6 C 0.23975(18) 0.00955(15) 0.07850(8) 0.0042(3) Uani 1 1 d .
C7 C 0.15287(18) -0.07417(14) 0.10467(8) 0.0047(3) Uani 1 1 d .
C8 C 0.00131(18) -0.05200(14) 0.10361(8) 0.0042(2) Uani 1 1 d .
C9 C -0.06331(18) 0.05309(14) 0.08172(8) 0.0042(2) Uani 1 1 d .
C10 C 0.02403(18) 0.13736(14) 0.05603(8) 0.0044(3) Uani 1 1 d .
C11 C 0.40277(19) -0.01306(16) 0.07874(9) 0.0086(3) Uani 1 1 d .
H11A H 0.4426 0.0439 0.0513 0.013 Uiso 1 1 calc R
H11B H 0.4159 -0.0887 0.0606 0.013 Uiso 1 1 calc R
H11C H 0.4537 -0.0088 0.1245 0.013 Uiso 1 1 calc R
C12 C 0.2219(2) -0.18425(15) 0.13484(9) 0.0102(3) Uani 1 1 d .
H12A H 0.2781 -0.1682 0.1786 0.015 Uiso 1 1 calc R
H12B H 0.2863 -0.2156 0.1053 0.015 Uiso 1 1 calc R
H12C H 0.1452 -0.2391 0.1399 0.015 Uiso 1 1 calc R
C13 C -0.22382(19) 0.07504(16) 0.08745(9) 0.0093(3) Uani 1 1 d .
H13A H -0.2792 0.0047 0.0786 0.014 Uiso 1 1 calc R
H13B H -0.2627 0.1327 0.0549 0.014 Uiso 1 1 calc R
H13C H -0.2320 0.1018 0.1325 0.014 Uiso 1 1 calc R
C14 C -0.0410(2) 0.25276(14) 0.03345(10) 0.0096(4) Uani 1 1 d .
H14A H -0.1075 0.2437 -0.0083 0.014 Uiso 1 1 calc R
H14B H 0.0373 0.3050 0.0265 0.014 Uiso 1 1 calc R
H14C H -0.0943 0.2833 0.0677 0.014 Uiso 1 1 calc R
N1 N 0.25923(16) 0.19440(12) 0.02081(7) 0.0047(3) Uani 1 1 d .
N2 N -0.09101(16) -0.13874(12) 0.12724(7) 0.0051(3) Uani 1 1 d .
O1 O 0.39372(15) 0.25452(10) 0.12262(6) 0.0069(3) Uani 1 1 d .
O2 O 0.56833(14) 0.37698(11) 0.05110(6) 0.0071(2) Uani 1 1 d .
O3 O 0.43174(13) 0.32084(11) -0.04580(6) 0.0071(2) Uani 1 1 d .
O4 O -0.01211(14) -0.08542(11) 0.23828(6) 0.0077(2) Uani 1 1 d .
O5 O -0.18697(15) -0.25512(10) 0.27744(6) 0.0065(3) Uani 1 1 d .
O6 O -0.26206(14) -0.29830(11) 0.16842(6) 0.0074(2) Uani 1 1 d .
Mn1 Mn 0.55870(3) 0.38010(2) 0.161116(12) 0.00369(10) Uani 1 1 d .
Cu1 Cu 0.24177(2) 0.239970(18) -0.076410(10) 0.00472(10) Uani 1 1 d .
O1W O 0.76694(15) 0.46951(12) 0.17200(7) 0.0121(3) Uani 1 1 d .
H1B H 0.764(4) 0.547(3) 0.1796(17) 0.038(9) Uiso 1 1 d .
H2A H 0.477(3) 0.587(3) 0.1074(17) 0.028(8) Uiso 1 1 d .
O2W O 0.44494(14) 0.54926(11) 0.13833(7) 0.0070(2) Uani 1 1 d .
H1A H 0.848(4) 0.444(3) 0.1857(16) 0.029(8) Uiso 1 1 d .
H2B H 0.438(4) 0.588(3) 0.1731(18) 0.033(8) Uiso 1 1 d .
O3W O 0.41656(17) 0.65805(13) 0.25808(7) 0.0139(3) Uani 1 1 d .
H4B H 0.681(4) 0.021(3) 0.4311(19) 0.044(10) Uiso 1 1 d .
H3A H 0.322(4) 0.644(3) 0.2593(17) 0.038(9) Uiso 1 1 d .
O4W O 0.64005(17) 0.06876(13) 0.44824(7) 0.0147(3) Uani 1 1 d .
H4A H 0.553(4) 0.054(3) 0.4329(17) 0.032(8) Uiso 1 1 d .
H3B H 0.453(3) 0.614(3) 0.2807(16) 0.022(8) Uiso 1 1 d .
O5W O 1.04558(16) 0.39021(13) 0.20267(8) 0.0147(3) Uani 1 1 d .
H5A H 1.058(4) 0.319(3) 0.2113(17) 0.031(8) Uiso 1 1 d .
H5B H 1.087(4) 0.402(3) 0.1707(19) 0.037(9) Uiso 1 1 d .
O6W O 0.37749(17) 0.11921(13) 0.24317(8) 0.0166(3) Uani 1 1 d .
H6B H 0.394(4) 0.053(3) 0.2440(18) 0.037(9) Uiso 1 1 d .
H7B H 0.334(4) -0.028(4) 0.453(2) 0.054(11) Uiso 1 1 d .
O7W O 0.34915(16) -0.00566(14) 0.41327(8) 0.0161(3) Uani 1 1 d .
H6A H 0.392(3) 0.139(3) 0.2004(17) 0.028(7) Uiso 1 1 d .
H7A H 0.278(5) 0.022(4) 0.402(2) 0.050(11) Uiso 1 1 d .

loop_
_atom_site_aniso_label
_atom_site_aniso_U_11
_atom_site_aniso_U_22
_atom_site_aniso_U_33
_atom_site_aniso_U_23
_atom_site_aniso_U_13
_atom_site_aniso_U_12
C1 0.0047(8) 0.0032(7) 0.0052(7) 0.0005(5) 0.0020(6) -0.0009(5)
C2 0.0046(7) 0.0034(7) 0.0061(7) 0.0005(6) 0.0030(6) 0.0004(6)
C3 0.0041(7) 0.0045(7) 0.0054(7) -0.0007(6) 0.0015(6) -0.0011(6)
C4 0.0053(8) 0.0038(7) 0.0055(7) 0.0000(6) 0.0014(6) -0.0003(5)
C5 0.0058(7) 0.0046(7) 0.0019(7) -0.0003(5) 0.0009(6) -0.0032(6)
C6 0.0038(7) 0.0062(8) 0.0025(7) -0.0010(6) -0.0001(5) -0.0009(6)
C7 0.0059(7) 0.0051(7) 0.0027(7) -0.0004(6) -0.0013(5) -0.0009(6)
C8 0.0052(5) 0.0050(5) 0.0025(5) -0.0015(4) 0.0008(4) -0.0033(4)
C9 0.0052(5) 0.0050(5) 0.0025(5) -0.0015(4) 0.0008(4) -0.0033(4)
C10 0.0051(7) 0.0044(7) 0.0037(7) -0.0007(6) 0.0005(6) -0.0012(6)
C11 0.0043(7) 0.0112(8) 0.0104(8) 0.0015(6) 0.0019(6) 0.0003(6)
C12 0.0095(8) 0.0071(8) 0.0134(8) 0.0041(6) -0.0008(6) -0.0004(6)
C13 0.0057(7) 0.0096(8) 0.0133(8) -0.0020(6) 0.0042(6) -0.0007(6)
C14 0.0089(8) 0.0056(8) 0.0144(9) 0.0018(6) 0.0019(7) 0.0009(6)
N1 0.0051(6) 0.0055(6) 0.0037(6) 0.0009(5) 0.0017(5) -0.0024(5)
N2 0.0054(6) 0.0054(6) 0.0048(6) -0.0007(5) 0.0015(5) -0.0040(5)
O1 0.0096(6) 0.0079(6) 0.0030(6) 0.0007(4) 0.0002(5) -0.0048(4)
O2 0.0070(6) 0.0088(6) 0.0053(6) -0.0009(4) 0.0000(4) -0.0051(4)
O3 0.0074(5) 0.0102(6) 0.0038(5) 0.0006(4) 0.0008(4) -0.0054(4)
O4 0.0108(6) 0.0082(6) 0.0039(5) -0.0018(4) 0.0004(4) -0.0065(5)
O5 0.0108(6) 0.0054(5) 0.0037(6) 0.0003(4) 0.0017(5) -0.0033(4)
O6 0.0111(6) 0.0071(6) 0.0040(5) -0.0005(4) 0.0011(4) -0.0064(5)
Mn1 0.00508(15) 0.00350(15) 0.00226(15) 0.00031(8) -0.00024(9) -0.00120(8)
Cu1 0.00591(14) 0.00589(14) 0.00224(14) 0.00043(7) 0.00016(8) -0.00386(7)
O1W 0.0075(6) 0.0069(6) 0.0208(7) 0.0004(5) -0.0017(5) -0.0021(5)
O2W 0.0087(6) 0.0060(6) 0.0069(6) 0.0025(5) 0.0030(5) -0.0005(4)
O3W 0.0170(7) 0.0117(7) 0.0129(7) 0.0034(5) 0.0021(5) 0.0046(6)
O4W 0.0156(7) 0.0143(7) 0.0160(7) -0.0071(5) 0.0080(6) -0.0044(6)
O5W 0.0139(7) 0.0138(7) 0.0159(7) 0.0017(5) 0.0003(6) 0.0014(5)
O6W 0.0239(8) 0.0135(7) 0.0139(7) 0.0017(5) 0.0080(6) 0.0005(6)
O7W 0.0103(7) 0.0195(7) 0.0177(7) 0.0022(6) -0.0004(6) 0.0031(6)

loop_
_atom_type_symbol
_atom_type_description
_atom_type_scat_dispersion_real
_atom_type_scat_dispersion_imag
_atom_type_scat_source
C C 0.0033 0.0016 'International Tables Vol C Tables 4.2.6.8 and 6.1.1.4'
H H 0.0000 0.0000 'International Tables Vol C Tables 4.2.6.8 and 6.1.1.4'
N N 0.0061 0.0033 'International Tables Vol C Tables 4.2.6.8 and 6.1.1.4'
O O 0.0106 0.0060 'International Tables Vol C Tables 4.2.6.8 and 6.1.1.4'
Mn Mn 0.3368 0.7283 'International Tables Vol C Tables 4.2.6.8 and 6.1.1.4'
Cu Cu 0.3201 1.2651 'International Tables Vol C Tables 4.2.6.8 and 6.1.1.4'

loop_
_geom_angle_atom_site_label_1
_geom_angle_atom_site_label_2
_geom_angle_atom_site_label_3
_geom_angle
_geom_angle_site_symmetry_1
_geom_angle_site_symmetry_3
O1 C1 N1 128.51(16) . .
O1 C1 C2 117.00(15) . .
N1 C1 C2 114.45(15) . .
O2 C2 O3 126.14(15) . .
O2 C2 C1 117.63(15) . .
O3 C2 C1 116.18(14) . .
O4 C3 N2 127.48(15) . .
O4 C3 C4 117.95(15) . .
N2 C3 C4 114.57(15) . .
O5 C4 O6 125.87(16) . .
O5 C4 C3 118.59(15) . .
O6 C4 C3 115.54(15) . .
C10 C5 C6 121.92(15) . .
C10 C5 N1 118.91(14) . .
C6 C5 N1 119.14(14) . .
C7 C6 C5 119.15(15) . .
C7 C6 C11 119.32(15) . .
C5 C6 C11 121.52(15) . .
C6 C7 C8 118.53(15) . .
C6 C7 C12 120.52(15) . .
C8 C7 C12 120.93(15) . .
C9 C8 C7 122.35(15) . .
C9 C8 N2 118.19(14) . .
C7 C8 N2 119.44(15) . .
C8 C9 C10 118.99(15) . .
C8 C9 C13 119.66(15) . .
C10 C9 C13 121.34(15) . .
C5 C10 C9 118.82(15) . .
C5 C10 C14 120.69(15) . .
C9 C10 C14 120.47(15) . .
C1 N1 C5 118.69(14) . .
C1 N1 Cu1 111.75(11) . .
C5 N1 Cu1 129.52(11) . .
C3 N2 C8 116.39(14) . .
C3 N2 Cu1 112.87(11) . 3
C8 N2 Cu1 130.38(11) . 3
C1 O1 Mn1 114.22(10) . .
C2 O2 Mn1 112.98(10) . .
C2 O3 Cu1 112.53(10) . .
C3 O4 Mn1 113.63(10) . 2_545
C4 O5 Mn1 111.99(11) . 2_545
C4 O6 Cu1 113.20(11) . 3
O4 Mn1 O1W 96.27(5) 2 .
O4 Mn1 O1 103.57(5) 2 .
O1W Mn1 O1 157.61(5) . .
O4 Mn1 O2 166.57(5) 2 .
O1W Mn1 O2 86.85(5) . .
O1 Mn1 O2 76.26(5) . .
O4 Mn1 O5 77.10(5) 2 2
O1W Mn1 O5 84.09(5) . 2
O1 Mn1 O5 90.24(5) . 2
O2 Mn1 O5 116.27(5) . 2
O4 Mn1 O2W 82.91(5) 2 .
O1W Mn1 O2W 88.59(5) . .
O1 Mn1 O2W 103.93(5) . .
O2 Mn1 O2W 84.11(5) . .
O5 Mn1 O2W 157.78(5) 2 .
N2 Cu1 O6 83.17(5) 3 3
N2 Cu1 O3 161.90(6) 3 .
O6 Cu1 O3 85.85(5) 3 .
N2 Cu1 N1 106.99(6) 3 .
O6 Cu1 N1 169.17(5) 3 .
O3 Cu1 N1 83.37(5) . .

loop_
_geom_bond_atom_site_label_1
_geom_bond_atom_site_label_2
_geom_bond_distance
_geom_bond_site_symmetry_2
C1 O1 1.263(2) .
C1 N1 1.306(2) .
C1 C2 1.540(2) .
C2 O2 1.236(2) .
C2 O3 1.267(2) .
C3 O4 1.262(2) .
C3 N2 1.306(2) .
C3 C4 1.531(2) .
C4 O5 1.234(2) .
C4 O6 1.272(2) .
C5 C10 1.399(2) .
C5 C6 1.401(2) .
C5 N1 1.435(2) .
C6 C7 1.398(2) .
C6 C11 1.507(2) .
C7 C8 1.402(2) .
C7 C12 1.505(2) .
C8 C9 1.392(2) .
C8 N2 1.432(2) .
C9 C10 1.401(2) .
C9 C13 1.505(2) .
C10 C14 1.502(2) .
N1 Cu1 1.9869(14) .
N2 Cu1 1.9681(14) 3
O1 Mn1 2.1494(12) .
O2 Mn1 2.2017(12) .
O3 Cu1 1.9833(12) .
O4 Mn1 2.1415(12) 2_545
O5 Mn1 2.2108(12) 2_545
O6 Cu1 1.9832(12) 3
Mn1 O4 2.1415(12) 2
Mn1 O1W 2.1439(13) .
Mn1 O5 2.2108(12) 2
Mn1 O2W 2.2297(13) .
Cu1 N2 1.9681(14) 3
Cu1 O6 1.9832(12) 3
